data_7030022
loop_
_publ_author_name
'Porras Guti\'errez, Ana Gabriela'
'Zeitouny, Joceline'
'Gomila, Antoine'
'Douziech, B\'en\'edicte'
'Cosquer, Nathalie'
'Conan, Fran\,coise'
'Reinaud, Olivia'
'Hapiot, Philippe'
'Le Mest, Yves'
'Lagrost, Corinne'
'Le Poul, Nicolas'

_publ_section_title
;
 Insights into water coordination associated with the Cu(II)/Cu(I)
 electron transfer at a biomimetic Cu centre.
;
_journal_issue 17
_journal_name_full 'Dalton transactions (Cambridge, England : 2003)'
_journal_page_first 6436
_journal_page_last 6445
_journal_paper_doi 10.1039/c3dt53548g
_journal_volume 43
_journal_year 2014
_chemical_formula_moiety 'C18 H20 Cu N4 O, 2(C F3 O3 S)'
_chemical_formula_sum 'C20 H20 Cu F6 N4 O7 S2'
_chemical_formula_weight 670.06
_space_group_IT_number 61
_symmetry_cell_setting orthorhombic
_symmetry_Int_Tables_number 61
_symmetry_space_group_name_Hall '-P 2ac 2ab'
_symmetry_space_group_name_H-M 'P b c a'
_atom_sites_solution_hydrogens geom
_atom_sites_solution_primary direct
_atom_sites_solution_secondary difmap
_audit_creation_date 2012-07-11T12:09:02-00:00
_audit_creation_method 'WinGX routine CIF_UPDATE'
_cell_angle_alpha 90
_cell_angle_beta 90
_cell_angle_gamma 90
_cell_formula_units_Z 8
_cell_length_a 14.9351(7)
_cell_length_b 15.2381(7)
_cell_length_c 23.2704(10)
_cell_measurement_temperature 170(2)
_cell_measurement_theta_max 27.2829
_cell_measurement_theta_min 2.8594
_cell_volume 5295.9(4)
_computing_cell_refinement
;
        CrysAlis RED, Oxford Diffraction Ltd.,
        Version 1.171.13 beta (release 14.11.2003 CrysAlis171 VC++)
        (compiled Nov 14 2003,14:35:41)
;
_computing_data_collection
;
        CrysAlis CCD, Oxford Diffraction Ltd.,
        Version 1.171.13 beta (release 14.11.2003 CrysAlis171 VC++)
        (compiled Nov 14 2003,14:35:41)
;
_computing_data_reduction
;
        CrysAlis RED, Oxford Diffraction Ltd.,
        Version 1.171.13 beta (release 14.11.2003 CrysAlis171 VC++)
        (compiled Nov 14 2003,14:35:41)
;
_computing_molecular_graphics 'ORTEP3 for Windows (Farrugia, 1997)'
_computing_publication_material
;
WinGX (Farrugia, 1999)
PLATON (Spek, 1990-2003)
enCIFer (Allen et al., 2004)
;
_computing_structure_refinement 'SHELXL-97 (Sheldrick, 2008)'
_computing_structure_solution 'SIR-92 (Altomare et al., 1992)'
_diffrn_ambient_temperature 170(2)
_diffrn_detector 'CCD plate'
_diffrn_measured_fraction_theta_full 0.986
_diffrn_measured_fraction_theta_max 0.986
_diffrn_measurement_details
;
crystal-detector distance: 60 mm
  1 omega  -54.00   60.75   0.7500   15.0000
omega____ theta____ kappa____ phi______ omega'___ theta'___ frames
    -       25.0000  -79.0000    0.0000    0.0000    0.0000 153

  2 omega  -54.00   60.75   0.7500   15.0000
omega____ theta____ kappa____ phi______ omega'___ theta'___ frames
    -       25.0000  -79.0000   90.0000    0.0000    0.0000 153

  3 omega  -54.00   60.75   0.7500   15.0000
omega____ theta____ kappa____ phi______ omega'___ theta'___ frames
    -       25.0000  -79.0000  180.0000    0.0000    0.0000 153

  4 omega  -54.00   60.75   0.7500   15.0000
omega____ theta____ kappa____ phi______ omega'___ theta'___ frames
    -       25.0000  -79.0000  270.0000    0.0000    0.0000 153
;
_diffrn_measurement_device 'Kappa-geometry diffractometer'
_diffrn_measurement_device_type 'Oxford Diffraction XCALIBUR2'
_diffrn_measurement_method '\w scans'
_diffrn_orient_matrix_UB_11 -0.0024007221
_diffrn_orient_matrix_UB_12 0.0460642819
_diffrn_orient_matrix_UB_13 -0.0040654077
_diffrn_orient_matrix_UB_21 -0.0370106504
_diffrn_orient_matrix_UB_22 -0.0057016654
_diffrn_orient_matrix_UB_23 -0.0187282406
_diffrn_orient_matrix_UB_31 -0.0296680706
_diffrn_orient_matrix_UB_32 0.0033821844
_diffrn_orient_matrix_UB_33 0.0237077674
_diffrn_radiation_monochromator graphite
_diffrn_radiation_source 'Enhance (Mo) X-ray Source'
_diffrn_radiation_type MoK\a
_diffrn_radiation_wavelength 0.71073
_diffrn_reflns_av_R_equivalents 0.027
_diffrn_reflns_av_unetI/netI 0.021
_diffrn_reflns_limit_h_max 18
_diffrn_reflns_limit_h_min -18
_diffrn_reflns_limit_k_max 18
_diffrn_reflns_limit_k_min -19
_diffrn_reflns_limit_l_max 29
_diffrn_reflns_limit_l_min -26
_diffrn_reflns_number 32177
_diffrn_reflns_theta_full 26.37
_diffrn_reflns_theta_max 26.37
_diffrn_reflns_theta_min 3.13
_diffrn_source 'sealed X-ray tube'
_exptl_absorpt_coefficient_mu 1.073
_exptl_absorpt_correction_T_max 0.77736
_exptl_absorpt_correction_T_min 0.69049
_exptl_absorpt_correction_type analytical
_exptl_absorpt_process_details
;
        CrysAlis RED, Oxford Diffraction Ltd.,
        Version 1.171.13 beta (release 14.11.2003 CrysAlis171 VC++)
        (compiled Nov 14 2003,14:35:41)
Analytical numeric absorption correction using a multifaceted crystal
        model based on expressions derived by R.C. Clark & J.S. Reid.
;
_exptl_crystal_colour blue
_exptl_crystal_density_diffrn 1.681
_exptl_crystal_density_method 'not measured'
_exptl_crystal_description
;
truncated bipyramid
slopes {112}, truncates {001}
;
_exptl_crystal_F_000 2712
_exptl_crystal_recrystallization_method
;
?
;
_exptl_crystal_size_max 0.29046
_exptl_crystal_size_mid 0.20388
_exptl_crystal_size_min 0.10894
_refine_diff_density_max 1.035
_refine_diff_density_min -0.44
_refine_diff_density_rms 0.077
_refine_ls_extinction_method none
_refine_ls_goodness_of_fit_ref 1.089
_refine_ls_hydrogen_treatment mixed
_refine_ls_matrix_type full
_refine_ls_number_parameters 367
_refine_ls_number_reflns 5343
_refine_ls_number_restraints 3
_refine_ls_restrained_S_all 1.089
_refine_ls_R_factor_all 0.0499
_refine_ls_R_factor_gt 0.0394
_refine_ls_shift/su_max 0.001
_refine_ls_shift/su_mean 0
_refine_ls_structure_factor_coef Fsqd
_refine_ls_weighting_details 'calc w=1/[\s^2^(Fo^2^)+(0.0739P)^2^+0.2016P] where P=(Fo^2^+2Fc^2^)/3'
_refine_ls_weighting_scheme calc
_refine_ls_wR_factor_gt 0.1065
_refine_ls_wR_factor_ref 0.1121
_reflns_number_gt 4350
_reflns_number_total 5343
_reflns_threshold_expression >2\s(I)
_cod_data_source_file c3dt53548g2.cif
_cod_data_source_block nath2c
_cod_depositor_comments
;
The following automatic conversions were performed:

data name '_iucr_refine_instruction_details' was replaced with
'_iucr_refine_instructions_details' as specified in the replacement
file 'data/replacement-values/replacement_tags.lst'.

Automatic conversion script
Id: cif_correct_tags 9268 2022-04-12 08:56:07Z antanas 
;
_cod_original_sg_symbol_Hall -P2ac2ab
_cod_original_sg_symbol_H-M Pbca
_cod_database_code 7030022

loop_
_symmetry_equiv_pos_as_xyz
'x, y, z'
'-x+1/2, -y, z+1/2'
'x+1/2, -y+1/2, -z'
'-x, y+1/2, -z+1/2'
'-x, -y, -z'
'x-1/2, y, -z-1/2'
'-x-1/2, y-1/2, z'
'x, -y-1/2, z-1/2'

loop_
_atom_site_label
_atom_site_type_symbol
_atom_site_fract_x
_atom_site_fract_y
_atom_site_fract_z
_atom_site_U_iso_or_equiv
_atom_site_adp_type
_atom_site_occupancy
_atom_site_symmetry_multiplicity
_atom_site_calc_flag
_atom_site_refinement_flags
C1 C 0.51820(16) 0.11590(16) 0.71128(10) 0.0290(5) Uani 1 1 d .
H1 H 0.5354 0.1714 0.7262 0.035 Uiso 1 1 calc R
C2 C 0.51649(17) 0.10517(18) 0.65304(11) 0.0339(6) Uani 1 1 d .
H2 H 0.5322 0.1522 0.6282 0.041 Uiso 1 1 calc R
C3 C 0.49136(16) 0.02435(18) 0.63081(11) 0.0347(6) Uani 1 1 d .
H3 H 0.4887 0.0152 0.5905 0.042 Uiso 1 1 calc R
C4 C 0.47036(18) -0.04256(16) 0.66843(10) 0.0313(6) Uani 1 1 d .
H4 H 0.4538 -0.0987 0.6542 0.038 Uiso 1 1 calc R
C5 C 0.47358(15) -0.02756(15) 0.72674(10) 0.0245(5) Uani 1 1 d .
C6 C 0.44700(16) -0.09476(14) 0.77060(9) 0.0274(5) Uani 1 1 d .
H6A H 0.3811 -0.0945 0.7752 0.033 Uiso 1 1 calc R
H6B H 0.4652 -0.1538 0.7572 0.033 Uiso 1 1 calc R
C7 C 0.65580(17) 0.08087(17) 0.91588(10) 0.0347(6) Uani 1 1 d .
H7 H 0.6338 0.1379 0.9243 0.042 Uiso 1 1 calc R
C8 C 0.73621(18) 0.05469(18) 0.93947(11) 0.0394(6) Uani 1 1 d .
H8 H 0.7695 0.0935 0.9632 0.047 Uiso 1 1 calc R
C9 C 0.76741(17) -0.0282(2) 0.92821(11) 0.0409(6) Uani 1 1 d .
H9 H 0.8224 -0.0475 0.9443 0.049 Uiso 1 1 calc R
C10 C 0.71830(16) -0.08326(18) 0.89325(11) 0.0353(6) Uani 1 1 d .
H10 H 0.7387 -0.141 0.8852 0.042 Uiso 1 1 calc R
C11 C 0.63883(15) -0.05285(15) 0.87008(10) 0.0275(5) Uani 1 1 d .
C12 C 0.58456(15) -0.10542(15) 0.82787(10) 0.0289(5) Uani 1 1 d .
H12A H 0.6107 -0.0991 0.789 0.035 Uiso 1 1 calc R
H12B H 0.5869 -0.1683 0.8385 0.035 Uiso 1 1 calc R
C13 C 0.30556(16) 0.08718(16) 0.89052(10) 0.0307(5) Uani 1 1 d .
H13 H 0.3152 0.1481 0.8843 0.037 Uiso 1 1 calc R
C14 C 0.22421(17) 0.06003(17) 0.91217(11) 0.0360(6) Uani 1 1 d .
H14 H 0.1789 0.1015 0.9212 0.043 Uiso 1 1 calc R
C15 C 0.20996(17) -0.02837(18) 0.92046(11) 0.0378(6) Uani 1 1 d .
H15 H 0.1541 -0.0487 0.9348 0.045 Uiso 1 1 calc R
C16 C 0.27760(16) -0.08741(18) 0.90782(11) 0.0349(6) Uani 1 1 d .
H16 H 0.2689 -0.1486 0.9132 0.042 Uiso 1 1 calc R
C17 C 0.35784(15) -0.05558(15) 0.88725(10) 0.0271(5) Uani 1 1 d .
C18 C 0.43722(16) -0.11327(14) 0.87490(10) 0.0289(5) Uani 1 1 d .
H18A H 0.4752 -0.1179 0.9097 0.035 Uiso 1 1 calc R
H18B H 0.4165 -0.1729 0.8645 0.035 Uiso 1 1 calc R
N1 N 0.49678(11) 0.05188(11) 0.74845(9) 0.0233(4) Uani 1 1 d .
N2 N 0.60750(12) 0.02824(13) 0.88127(8) 0.0274(4) Uani 1 1 d .
N3 N 0.37142(12) 0.03084(12) 0.87801(8) 0.0261(4) Uani 1 1 d .
N4 N 0.49015(12) -0.07576(13) 0.82698(8) 0.0241(4) Uani 1 1 d .
O7 O 0.49097(12) 0.18271(12) 0.84145(8) 0.0301(4) Uani 1 1 d D
Cu1 Cu 0.490983(18) 0.055229(17) 0.836667(12) 0.02260(11) Uani 1 1 d .
H7A H 0.5085(15) 0.2079(15) 0.8694(9) 0.027 Uiso 1 1 d D
H7B H 0.4516(14) 0.2087(15) 0.8269(9) 0.027 Uiso 1 1 d D
C19 C 0.43163(19) 0.24688(17) 1.00026(12) 0.0411(6) Uani 1 1 d .
O1 O 0.59616(14) 0.26226(14) 1.02746(9) 0.0543(6) Uani 1 1 d .
O2 O 0.51776(18) 0.39342(13) 0.99676(10) 0.0653(7) Uani 1 1 d .
O3 O 0.55535(14) 0.28128(12) 0.92768(7) 0.0442(5) Uani 1 1 d .
F1 F 0.36737(12) 0.27461(13) 0.96518(9) 0.0718(6) Uani 1 1 d .
F2 F 0.43882(12) 0.16043(10) 0.99255(7) 0.0527(4) Uani 1 1 d .
F3 F 0.40371(12) 0.25916(12) 1.05426(8) 0.0653(5) Uani 1 1 d .
S1 S 0.53719(5) 0.30227(4) 0.98699(3) 0.03556(18) Uani 1 1 d .
C20 C 0.73873(19) 0.6719(2) 0.77729(13) 0.0494(8) Uani 1 1 d .
O4 O 0.75599(12) 0.83812(15) 0.76448(9) 0.0521(5) Uani 1 1 d .
O5 O 0.63549(12) 0.76609(12) 0.71517(8) 0.0443(5) Uani 1 1 d .
O6 O 0.78926(13) 0.74358(12) 0.68339(8) 0.0439(5) Uani 1 1 d .
F4 F 0.71314(16) 0.59800(12) 0.75138(10) 0.0798(6) Uani 1 1 d .
F5 F 0.82135(12) 0.66180(17) 0.79524(9) 0.0912(8) Uani 1 1 d .
F6 F 0.68701(12) 0.68304(14) 0.82362(8) 0.0700(6) Uani 1 1 d .
S2 S 0.72990(4) 0.76544(4) 0.72948(3) 0.03284(17) Uani 1 1 d .

loop_
_atom_site_aniso_label
_atom_site_aniso_U_11
_atom_site_aniso_U_22
_atom_site_aniso_U_33
_atom_site_aniso_U_23
_atom_site_aniso_U_13
_atom_site_aniso_U_12
C1 0.0303(13) 0.0281(12) 0.0285(13) 0.0026(10) -0.0002(10) -0.0017(10)
C2 0.0360(14) 0.0365(14) 0.0291(14) 0.0068(11) 0.0058(10) 0.0009(11)
C3 0.0368(14) 0.0471(15) 0.0203(13) -0.0036(11) 0.0001(10) 0.0029(11)
C4 0.0345(14) 0.0306(13) 0.0287(13) -0.0108(10) -0.0031(10) -0.0002(11)
C5 0.0213(11) 0.0264(11) 0.0257(12) -0.0044(10) -0.0023(9) 0.0005(9)
C6 0.0316(13) 0.0243(11) 0.0265(12) -0.0026(9) -0.0016(10) -0.0042(10)
C7 0.0395(14) 0.0353(13) 0.0291(13) -0.0013(11) -0.0063(11) -0.0031(11)
C8 0.0356(15) 0.0503(16) 0.0323(14) 0.0023(12) -0.0122(11) -0.0049(12)
C9 0.0290(14) 0.0588(17) 0.0351(15) 0.0071(13) -0.0069(11) 0.0026(13)
C10 0.0298(13) 0.0409(14) 0.0350(14) 0.0040(12) -0.0005(11) 0.0075(11)
C11 0.0247(12) 0.0310(12) 0.0269(12) 0.0037(10) 0.0018(9) 0.0003(10)
C12 0.0277(13) 0.0278(12) 0.0313(13) -0.0011(10) 0.0015(10) 0.0055(10)
C13 0.0314(13) 0.0331(13) 0.0276(13) -0.0002(10) -0.0002(10) 0.0062(11)
C14 0.0284(13) 0.0491(16) 0.0304(14) -0.0003(11) 0.0027(10) 0.0089(11)
C15 0.0275(13) 0.0530(16) 0.0330(14) 0.0053(12) 0.0052(11) -0.0026(12)
C16 0.0314(13) 0.0417(14) 0.0315(14) 0.0056(11) 0.0036(10) -0.0034(12)
C17 0.0260(12) 0.0329(13) 0.0223(12) 0.0033(9) -0.0008(9) -0.0013(10)
C18 0.0331(13) 0.0253(11) 0.0282(12) 0.0064(10) 0.0020(10) -0.0006(10)
N1 0.0237(10) 0.0241(10) 0.0221(10) -0.0018(8) -0.0010(7) -0.0012(7)
N2 0.0287(10) 0.0309(10) 0.0228(10) 0.0011(8) -0.0021(8) -0.0005(8)
N3 0.0258(10) 0.0283(10) 0.0241(10) -0.0004(8) -0.0005(8) 0.0018(8)
N4 0.0229(10) 0.0251(10) 0.0242(10) 0.0020(8) -0.0006(7) 0.0004(8)
O7 0.0356(10) 0.0236(9) 0.0312(10) -0.0070(7) -0.0101(7) 0.0053(7)
Cu1 0.02432(18) 0.02110(18) 0.02239(18) -0.00131(10) -0.00117(10) 0.00022(11)
C19 0.0442(16) 0.0415(15) 0.0377(15) 0.0013(12) -0.0090(13) 0.0062(13)
O1 0.0515(13) 0.0656(14) 0.0457(12) 0.0178(10) -0.0193(10) -0.0154(10)
O2 0.120(2) 0.0295(11) 0.0463(13) -0.0063(9) 0.0098(12) -0.0060(11)
O3 0.0651(13) 0.0385(10) 0.0290(10) -0.0070(8) -0.0031(9) -0.0073(9)
F1 0.0545(12) 0.0787(13) 0.0822(14) 0.0084(11) -0.0298(10) 0.0170(10)
F2 0.0562(11) 0.0353(9) 0.0667(11) 0.0022(8) -0.0114(9) -0.0115(8)
F3 0.0615(12) 0.0814(13) 0.0530(11) -0.0061(9) 0.0131(9) -0.0052(10)
S1 0.0571(4) 0.0257(3) 0.0239(3) -0.0011(2) -0.0068(3) -0.0064(3)
C20 0.0311(15) 0.075(2) 0.0424(17) 0.0134(16) 0.0075(12) 0.0056(14)
O4 0.0343(11) 0.0621(13) 0.0600(13) -0.0306(11) 0.0104(9) -0.0185(9)
O5 0.0365(11) 0.0410(10) 0.0554(12) -0.0033(9) -0.0159(9) -0.0018(8)
O6 0.0566(13) 0.0412(11) 0.0340(10) -0.0040(8) 0.0106(9) -0.0061(9)
F4 0.0965(16) 0.0457(11) 0.0973(17) 0.0221(11) 0.0196(13) 0.0064(11)
F5 0.0375(11) 0.170(2) 0.0660(13) 0.0502(14) 0.0030(9) 0.0325(12)
F6 0.0484(11) 0.1107(17) 0.0509(11) 0.0288(11) 0.0212(8) 0.0116(10)
S2 0.0283(3) 0.0380(4) 0.0323(3) -0.0047(3) 0.0004(2) -0.0057(3)

loop_
_atom_type_symbol
_atom_type_description
_atom_type_scat_dispersion_real
_atom_type_scat_dispersion_imag
_atom_type_scat_source
C C 0.0033 0.0016 'International Tables Vol C Tables 4.2.6.8 and 6.1.1.4'
H H 0 0 'International Tables Vol C Tables 4.2.6.8 and 6.1.1.4'
N N 0.0061 0.0033 'International Tables Vol C Tables 4.2.6.8 and 6.1.1.4'
O O 0.0106 0.006 'International Tables Vol C Tables 4.2.6.8 and 6.1.1.4'
F F 0.0171 0.0103 'International Tables Vol C Tables 4.2.6.8 and 6.1.1.4'
S S 0.1246 0.1234 'International Tables Vol C Tables 4.2.6.8 and 6.1.1.4'
Cu Cu 0.3201 1.2651 'International Tables Vol C Tables 4.2.6.8 and 6.1.1.4'

loop_
_geom_angle_atom_site_label_1
_geom_angle_atom_site_label_2
_geom_angle_atom_site_label_3
_geom_angle
N1 C1 C2 123.2(2)
N1 C1 H1 118.4
C2 C1 H1 118.4
C1 C2 C3 118.8(2)
C1 C2 H2 120.6
C3 C2 H2 120.6
C4 C3 C2 118.7(2)
C4 C3 H3 120.6
C2 C3 H3 120.6
C5 C4 C3 119.6(2)
C5 C4 H4 120.2
C3 C4 H4 120.2
N1 C5 C4 121.6(2)
N1 C5 C6 115.1(2)
C4 C5 C6 123.2(2)
N4 C6 C5 110.62(18)
N4 C6 H6A 109.5
C5 C6 H6A 109.5
N4 C6 H6B 109.5
C5 C6 H6B 109.5
H6A C6 H6B 108.1
N2 C7 C8 122.2(2)
N2 C7 H7 118.9
C8 C7 H7 118.9
C9 C8 C7 119.1(2)
C9 C8 H8 120.5
C7 C8 H8 120.5
C8 C9 C10 119.5(2)
C8 C9 H9 120.3
C10 C9 H9 120.3
C9 C10 C11 118.8(2)
C9 C10 H10 120.6
C11 C10 H10 120.6
N2 C11 C10 122.0(2)
N2 C11 C12 115.3(2)
C10 C11 C12 122.6(2)
N4 C12 C11 111.08(19)
N4 C12 H12A 109.4
C11 C12 H12A 109.4
N4 C12 H12B 109.4
C11 C12 H12B 109.4
H12A C12 H12B 108
N3 C13 C14 122.3(2)
N3 C13 H13 118.8
C14 C13 H13 118.8
C15 C14 C13 118.7(2)
C15 C14 H14 120.6
C13 C14 H14 120.6
C14 C15 C16 119.5(2)
C14 C15 H15 120.2
C16 C15 H15 120.2
C17 C16 C15 118.7(2)
C17 C16 H16 120.7
C15 C16 H16 120.7
N3 C17 C16 122.0(2)
N3 C17 C18 114.93(19)
C16 C17 C18 123.1(2)
N4 C18 C17 109.81(18)
N4 C18 H18A 109.7
C17 C18 H18A 109.7
N4 C18 H18B 109.7
C17 C18 H18B 109.7
H18A C18 H18B 108.2
C1 N1 C5 118.0(2)
C1 N1 Cu1 129.46(16)
C5 N1 Cu1 112.54(15)
C7 N2 C11 118.4(2)
C7 N2 Cu1 129.26(17)
C11 N2 Cu1 112.20(15)
C13 N3 C17 118.7(2)
C13 N3 Cu1 128.52(16)
C17 N3 Cu1 112.35(15)
C12 N4 C18 112.32(18)
C12 N4 C6 111.40(18)
C18 N4 C6 110.92(18)
C12 N4 Cu1 107.20(14)
C18 N4 Cu1 107.58(14)
C6 N4 Cu1 107.13(13)
Cu1 O7 H7A 121.7(18)
Cu1 O7 H7B 118.6(18)
H7A O7 H7B 111(2)
O7 Cu1 N4 176.82(8)
O7 Cu1 N1 94.70(7)
N4 Cu1 N1 82.15(7)
O7 Cu1 N3 98.81(8)
N4 Cu1 N3 82.41(7)
N1 Cu1 N3 119.87(7)
O7 Cu1 N2 99.78(7)
N4 Cu1 N2 82.18(8)
N1 Cu1 N2 117.45(7)
N3 Cu1 N2 117.31(8)
F1 C19 F2 106.8(2)
F1 C19 F3 107.9(2)
F2 C19 F3 106.8(2)
F1 C19 S1 112.0(2)
F2 C19 S1 111.50(19)
F3 C19 S1 111.45(19)
O1 S1 O2 115.69(14)
O1 S1 O3 114.88(13)
O2 S1 O3 113.81(12)
O1 S1 C19 103.02(12)
O2 S1 C19 104.31(14)
O3 S1 C19 102.89(12)
F5 C20 F4 108.3(3)
F5 C20 F6 107.5(2)
F4 C20 F6 107.8(3)
F5 C20 S2 110.9(2)
F4 C20 S2 111.5(2)
F6 C20 S2 110.7(2)
O4 S2 O6 116.03(11)
O4 S2 O5 113.03(12)
O6 S2 O5 115.61(12)
O4 S2 C20 103.86(15)
O6 S2 C20 103.41(12)
O5 S2 C20 102.55(12)

loop_
_geom_bond_atom_site_label_1
_geom_bond_atom_site_label_2
_geom_bond_distance
C1 N1 1.343(3)
C1 C2 1.365(3)
C1 H1 0.95
C2 C3 1.388(4)
C2 H2 0.95
C3 C4 1.380(4)
C3 H3 0.95
C4 C5 1.377(3)
C4 H4 0.95
C5 N1 1.357(3)
C5 C6 1.499(3)
C6 N4 1.490(3)
C6 H6A 0.99
C6 H6B 0.99
C7 N2 1.346(3)
C7 C8 1.380(4)
C7 H7 0.95
C8 C9 1.371(4)
C8 H8 0.95
C9 C10 1.380(4)
C9 H9 0.95
C10 C11 1.384(3)
C10 H10 0.95
C11 N2 1.347(3)
C11 C12 1.504(3)
C12 N4 1.481(3)
C12 H12A 0.99
C12 H12B 0.99
C13 N3 1.338(3)
C13 C14 1.379(3)
C13 H13 0.95
C14 C15 1.377(4)
C14 H14 0.95
C15 C16 1.384(4)
C15 H15 0.95
C16 C17 1.379(3)
C16 H16 0.95
C17 N3 1.350(3)
C17 C18 1.504(3)
C18 N4 1.482(3)
C18 H18A 0.99
C18 H18B 0.99
N1 Cu1 2.055(2)
N2 Cu1 2.0675(19)
N3 Cu1 2.0621(19)
N4 Cu1 2.009(2)
O7 Cu1 1.9458(18)
O7 H7A 0.800(16)
O7 H7B 0.786(16)
C19 F1 1.329(3)
C19 F2 1.334(3)
C19 F3 1.337(3)
C19 S1 1.815(3)
O1 S1 1.426(2)
O2 S1 1.437(2)
O3 S1 1.4425(18)
C20 F5 1.312(3)
C20 F4 1.334(4)
C20 F6 1.337(3)
C20 S2 1.813(3)
O4 S2 1.429(2)
O5 S2 1.4488(18)
O6 S2 1.4309(19)

loop_
_geom_hbond_atom_site_label_D
_geom_hbond_atom_site_label_H
_geom_hbond_atom_site_label_A
_geom_hbond_distance_DH
_geom_hbond_distance_HA
_geom_hbond_distance_DA
_geom_hbond_angle_DHA
_geom_hbond_site_symmetry_A
O7 H7A O3 0.800(16) 1.891(17) 2.685(2) 171(3) .
O7 H7B O5 0.786(16) 1.847(16) 2.630(2) 174(3) 4_646
